data_4025061
loop_
_publ_author_name
'Robin A. Weatherhead'
'Michael D. Carducci'
'Eugene A. Mash'

_publ_contact_author_address
;
     The University of Arizona
     Department of Chemistry and Biochemistry
     1306 E. University Boulevard
     Tucson, AZ 85721-0041
     USA
;
_publ_contact_author_email emash@u.arizona.edu
_publ_contact_author_fax 520-621-8407
_publ_contact_author_name 'Professor Eugene A. Mash, Jr.'
_publ_contact_author_phone 520-621-6321
_publ_section_title
;
Synthesis of Conformationally Constrained Diaminodicarboxylic Acid
Derivatives
;
_journal_name_full 'Journal of Organic Chemistry'
_journal_page_first 8773
_journal_page_last 8778
_journal_paper_doi 10.1021/jo901892d
_journal_volume 74
_journal_year 2009
_chemical_formula_moiety 'C34 H36 N2 O8'
_chemical_formula_sum 'C34 H36 N2 O8'
_chemical_formula_weight 600.65
_chemical_name_systematic
; 
 ? 
;
_space_group_IT_number 2
_symmetry_cell_setting triclinic
_symmetry_Int_Tables_number 2
_symmetry_space_group_name_Hall '-P 1'
_symmetry_space_group_name_H-M 'P -1'
_atom_sites_solution_hydrogens geom
_atom_sites_solution_primary direct
_atom_sites_solution_secondary difmap
_audit_creation_method SHELXL-97
_cell_angle_alpha 98.037(2)
_cell_angle_beta 106.442(2)
_cell_angle_gamma 100.826(2)
_cell_formula_units_Z 1
_cell_length_a 7.7824(8)
_cell_length_b 9.1091(9)
_cell_length_c 11.1134(11)
_cell_measurement_reflns_used 2822
_cell_measurement_temperature 170(2)
_cell_measurement_theta_max 26.249
_cell_measurement_theta_min 2.3255
_cell_volume 726.43(13)
_computing_cell_refinement 'Bruker SMART'
_computing_data_collection 'Bruker SMART'
_computing_data_reduction 'Bruker SAINT'
_computing_molecular_graphics 'Bruker SHELXTL'
_computing_publication_material 'Bruker SHELXTL'
_computing_structure_refinement 'Bruker SHELXTL'
_computing_structure_solution 'Bruker SHELXTL'
_diffrn_ambient_temperature 170(2)
_diffrn_measured_fraction_theta_full 0.998
_diffrn_measured_fraction_theta_max 0.998
_diffrn_measurement_device_type 'Bruker SMART 1000 CCD area detector'
_diffrn_measurement_method '\w scans'
_diffrn_measurement_specimen_support 'glass fiber'
_diffrn_radiation_monochromator graphite
_diffrn_radiation_source 'fine-focus sealed tube'
_diffrn_radiation_type MoK\a
_diffrn_radiation_wavelength 0.71073
_diffrn_reflns_av_R_equivalents 0.0688
_diffrn_reflns_av_sigmaI/netI 0.0875
_diffrn_reflns_limit_h_max 9
_diffrn_reflns_limit_h_min -9
_diffrn_reflns_limit_k_max 11
_diffrn_reflns_limit_k_min -11
_diffrn_reflns_limit_l_max 13
_diffrn_reflns_limit_l_min -13
_diffrn_reflns_number 8288
_diffrn_reflns_theta_full 26.39
_diffrn_reflns_theta_max 26.39
_diffrn_reflns_theta_min 1.95
_diffrn_standards_decay_% .32
_diffrn_standards_interval_count 3636
_diffrn_standards_number 19
_exptl_absorpt_coefficient_mu 0.098
_exptl_absorpt_correction_T_max 1
_exptl_absorpt_correction_T_min 0.899488
_exptl_absorpt_correction_type none
_exptl_absorpt_process_details 'SADABS (Bruker 2000)'
_exptl_crystal_colour colorless
_exptl_crystal_density_diffrn 1.373
_exptl_crystal_density_method 'not measured'
_exptl_crystal_description plate
_exptl_crystal_F_000 318
_exptl_crystal_size_max 0.3
_exptl_crystal_size_mid 0.15
_exptl_crystal_size_min 0.08
_refine_diff_density_max 0.301
_refine_diff_density_min -0.317
_refine_diff_density_rms 0.043
_refine_ls_extinction_method none
_refine_ls_goodness_of_fit_ref 0.867
_refine_ls_hydrogen_treatment constr
_refine_ls_matrix_type full
_refine_ls_number_constraints 0
_refine_ls_number_parameters 199
_refine_ls_number_reflns 2981
_refine_ls_number_restraints 0
_refine_ls_restrained_S_all 0.867
_refine_ls_R_factor_all 0.0794
_refine_ls_R_factor_gt 0.0418
_refine_ls_shift/su_max 0.000
_refine_ls_shift/su_mean 0.000
_refine_ls_structure_factor_coef Fsqd
_refine_ls_weighting_details 'calc w=1/[\s^2^(Fo^2^)+(0.0254P)^2^+0.0000P] where P=(Fo^2^+2Fc^2^)/3'
_refine_ls_weighting_scheme calc
_refine_ls_wR_factor_gt 0.0787
_refine_ls_wR_factor_ref 0.0864
_reflns_number_gt 1822
_reflns_number_total 2981
_reflns_threshold_expression I>2sigma(I)
_cod_data_source_file jo901892d_si_002_4.cif
_cod_data_source_block 25
_cod_depositor_comments
;
The following automatic conversions were performed:
'_symmetry_cell_setting' value 'Triclinic' changed to 'triclinic'
according to '/home/saulius/struct/CIF-dictionaries/cif_core.dic'
dictionary named 'cif_core.dic' version 2.4.1 from 2010-06-29.

Automatic conversion script
Id: cif_fix_enum 1527 2010-12-29 10:47:43Z saulius 
;
_cod_original_sg_symbol_H-M P-1
_cod_database_code 4025061

loop_
_symmetry_equiv_pos_as_xyz
'x, y, z'
'-x, -y, -z'

loop_
_atom_site_label
_atom_site_type_symbol
_atom_site_fract_x
_atom_site_fract_y
_atom_site_fract_z
_atom_site_U_iso_or_equiv
_atom_site_adp_type
_atom_site_occupancy
_atom_site_symmetry_multiplicity
_atom_site_calc_flag
_atom_site_refinement_flags
_atom_site_disorder_assembly
_atom_site_disorder_group
N7 N 0.13545(19) 0.43550(16) 0.15052(12) 0.0234(4) Uani 1 1 d . . .
H7A H 0.0284 0.3689 0.1152 0.028 Uiso 1 1 calc R . .
O8 O 0.44473(16) 0.47606(14) 0.17870(11) 0.0281(3) Uani 1 1 d . . .
O9 O 0.23633(16) 0.28719(14) 0.02293(11) 0.0288(3) Uani 1 1 d . . .
O17 O 0.20602(16) 0.70701(13) 0.07283(11) 0.0269(3) Uani 1 1 d . . .
O18 O 0.24875(17) 0.84389(13) 0.26753(11) 0.0300(3) Uani 1 1 d . . .
C4 C 0.1818(2) 0.50184(18) 0.57107(15) 0.0206(4) Uani 1 1 d . . .
H4A H 0.3044 0.5029 0.6190 0.025 Uiso 1 1 calc R . .
C8 C 0.2857(2) 0.4070(2) 0.12228(16) 0.0223(4) Uani 1 1 d . . .
C2 C 0.2736(2) 0.5797(2) 0.37675(15) 0.0228(4) Uani 1 1 d . . .
H2A H 0.3538 0.5074 0.3753 0.027 Uiso 1 1 calc R . .
H2B H 0.3523 0.6837 0.4166 0.027 Uiso 1 1 calc R . .
C1 C 0.1481(2) 0.57483(19) 0.23871(16) 0.0219(4) Uani 1 1 d . . .
C5 C 0.0386(2) 0.46834(18) 0.62144(15) 0.0195(4) Uani 1 1 d . . .
C3 C 0.1420(2) 0.53376(18) 0.44909(15) 0.0194(4) Uani 1 1 d . . .
C6 C -0.0462(2) 0.5737(2) 0.25138(15) 0.0224(4) Uani 1 1 d . . .
H6A H -0.0728 0.6756 0.2494 0.027 Uiso 1 1 calc R . .
H6B H -0.1430 0.4977 0.1808 0.027 Uiso 1 1 calc R . .
C17 C 0.2063(2) 0.7130(2) 0.18207(17) 0.0227(4) Uani 1 1 d . . .
C11 C 0.3095(2) 0.1260(2) -0.13379(17) 0.0255(4) Uani 1 1 d . . .
C19 C 0.2884(3) 0.9831(2) 0.21962(17) 0.0321(5) Uani 1 1 d . . .
H19A H 0.1771 0.9916 0.1532 0.039 Uiso 1 1 calc R . .
H19B H 0.3882 0.9814 0.1809 0.039 Uiso 1 1 calc R . .
C20 C 0.3470(3) 1.1160(2) 0.33064(18) 0.0433(6) Uani 1 1 d . . .
H20A H 0.3747 1.2113 0.3008 0.065 Uiso 1 1 calc R . .
H20B H 0.4573 1.1066 0.3956 0.065 Uiso 1 1 calc R . .
H20C H 0.2471 1.1169 0.3680 0.065 Uiso 1 1 calc R . .
C16 C 0.3117(2) 0.1610(2) -0.25023(18) 0.0319(5) Uani 1 1 d . . .
H16A H 0.3663 0.2620 -0.2540 0.038 Uiso 1 1 calc R . .
C12 C 0.2322(3) -0.0223(2) -0.13132(19) 0.0390(5) Uani 1 1 d . . .
H12A H 0.2302 -0.0486 -0.0519 0.047 Uiso 1 1 calc R . .
C10 C 0.3892(3) 0.2463(2) -0.01350(17) 0.0338(5) Uani 1 1 d . . .
H10A H 0.4671 0.2070 0.0556 0.041 Uiso 1 1 calc R . .
H10B H 0.4667 0.3370 -0.0283 0.041 Uiso 1 1 calc R . .
C15 C 0.2350(3) 0.0498(3) -0.36182(19) 0.0402(5) Uani 1 1 d . . .
H15A H 0.2358 0.0754 -0.4417 0.048 Uiso 1 1 calc R . .
C14 C 0.1580(3) -0.0964(3) -0.3577(2) 0.0440(6) Uani 1 1 d . . .
H14A H 0.1050 -0.1722 -0.4343 0.053 Uiso 1 1 calc R . .
C13 C 0.1578(3) -0.1331(2) -0.2421(2) 0.0470(6) Uani 1 1 d . . .
H13A H 0.1063 -0.2349 -0.2384 0.056 Uiso 1 1 calc R . .

loop_
_atom_site_aniso_label
_atom_site_aniso_U_11
_atom_site_aniso_U_22
_atom_site_aniso_U_33
_atom_site_aniso_U_23
_atom_site_aniso_U_13
_atom_site_aniso_U_12
N7 0.0185(8) 0.0220(8) 0.0261(9) -0.0009(7) 0.0085(7) -0.0018(6)
O8 0.0210(7) 0.0312(8) 0.0267(7) -0.0004(6) 0.0052(6) 0.0020(6)
O9 0.0247(7) 0.0300(8) 0.0274(7) -0.0050(6) 0.0085(6) 0.0038(6)
O17 0.0278(7) 0.0321(8) 0.0190(7) 0.0040(6) 0.0084(6) 0.0021(6)
O18 0.0393(8) 0.0235(7) 0.0270(7) 0.0031(6) 0.0142(6) 0.0031(6)
C4 0.0185(9) 0.0218(10) 0.0194(9) 0.0014(8) 0.0040(8) 0.0047(8)
C8 0.0272(11) 0.0214(10) 0.0176(10) 0.0051(8) 0.0067(8) 0.0040(8)
C2 0.0202(9) 0.0273(11) 0.0199(9) 0.0030(8) 0.0069(8) 0.0039(8)
C1 0.0216(10) 0.0237(10) 0.0188(9) 0.0017(8) 0.0067(8) 0.0036(8)
C5 0.0210(10) 0.0179(10) 0.0182(9) 0.0012(7) 0.0052(8) 0.0048(8)
C3 0.0206(10) 0.0174(9) 0.0180(9) -0.0013(7) 0.0066(8) 0.0026(8)
C6 0.0204(9) 0.0267(10) 0.0191(9) 0.0039(8) 0.0057(8) 0.0045(8)
C17 0.0155(9) 0.0276(11) 0.0214(10) 0.0005(8) 0.0039(8) 0.0027(8)
C11 0.0240(10) 0.0260(11) 0.0282(11) 0.0026(9) 0.0108(8) 0.0084(8)
C19 0.0407(12) 0.0272(11) 0.0309(11) 0.0085(9) 0.0137(9) 0.0083(9)
C20 0.0601(15) 0.0287(12) 0.0425(13) 0.0052(10) 0.0209(11) 0.0081(11)
C16 0.0301(11) 0.0295(12) 0.0393(12) 0.0091(10) 0.0144(9) 0.0082(9)
C12 0.0571(14) 0.0325(13) 0.0327(12) 0.0080(10) 0.0228(11) 0.0092(11)
C10 0.0282(11) 0.0362(12) 0.0351(12) -0.0038(10) 0.0117(9) 0.0090(9)
C15 0.0457(13) 0.0533(15) 0.0257(11) 0.0098(11) 0.0132(10) 0.0178(11)
C14 0.0478(14) 0.0421(14) 0.0350(13) -0.0099(11) 0.0123(11) 0.0080(11)
C13 0.0621(16) 0.0253(12) 0.0492(14) -0.0028(11) 0.0227(12) -0.0007(11)

loop_
_atom_type_symbol
_atom_type_description
_atom_type_scat_dispersion_real
_atom_type_scat_dispersion_imag
_atom_type_scat_source
C C 0.0033 0.0016 'International Tables Vol C Tables 4.2.6.8 and 6.1.1.4'
H H 0.0000 0.0000 'International Tables Vol C Tables 4.2.6.8 and 6.1.1.4'
N N 0.0061 0.0033 'International Tables Vol C Tables 4.2.6.8 and 6.1.1.4'
O O 0.0106 0.0060 'International Tables Vol C Tables 4.2.6.8 and 6.1.1.4'

loop_
_geom_angle_atom_site_label_1
_geom_angle_atom_site_label_2
_geom_angle_atom_site_label_3
_geom_angle
_geom_angle_site_symmetry_1
_geom_angle_site_symmetry_3
_geom_angle_publ_flag
C8 N7 C1 121.09(14) . . ?
C8 N7 H7A 119.5 . . ?
C1 N7 H7A 119.5 . . ?
C8 O9 C10 114.75(13) . . ?
C17 O18 C19 115.76(13) . . ?
C5 C4 C3 118.54(15) . . ?
C5 C4 H4A 120.7 . . ?
C3 C4 H4A 120.7 . . ?
O8 C8 O9 123.53(16) . . ?
O8 C8 N7 125.78(16) . . ?
O9 C8 N7 110.67(15) . . ?
C3 C2 C1 104.96(13) . . ?
C3 C2 H2A 110.8 . . ?
C1 C2 H2A 110.8 . . ?
C3 C2 H2B 110.8 . . ?
C1 C2 H2B 110.8 . . ?
H2A C2 H2B 108.8 . . ?
N7 C1 C17 108.88(13) . . ?
N7 C1 C6 108.72(13) . . ?
C17 C1 C6 108.08(14) . . ?
N7 C1 C2 111.39(14) . . ?
C17 C1 C2 114.49(14) . . ?
C6 C1 C2 105.03(13) . . ?
C4 C5 C3 120.81(15) . 2_566 ?
C4 C5 C6 128.32(15) . 2_566 ?
C3 C5 C6 110.85(15) 2_566 2_566 ?
C4 C3 C5 120.65(15) . 2_566 ?
C4 C3 C2 128.36(15) . . ?
C5 C3 C2 110.94(15) 2_566 . ?
C5 C6 C1 105.28(13) 2_566 . ?
C5 C6 H6A 110.7 2_566 . ?
C1 C6 H6A 110.7 . . ?
C5 C6 H6B 110.7 2_566 . ?
C1 C6 H6B 110.7 . . ?
H6A C6 H6B 108.8 . . ?
O17 C17 O18 123.51(16) . . ?
O17 C17 C1 125.05(16) . . ?
O18 C17 C1 111.36(14) . . ?
C12 C11 C16 118.32(17) . . ?
C12 C11 C10 121.08(17) . . ?
C16 C11 C10 120.60(17) . . ?
O18 C19 C20 107.91(14) . . ?
O18 C19 H19A 110.1 . . ?
C20 C19 H19A 110.1 . . ?
O18 C19 H19B 110.1 . . ?
C20 C19 H19B 110.1 . . ?
H19A C19 H19B 108.4 . . ?
C19 C20 H20A 109.5 . . ?
C19 C20 H20B 109.5 . . ?
H20A C20 H20B 109.5 . . ?
C19 C20 H20C 109.5 . . ?
H20A C20 H20C 109.5 . . ?
H20B C20 H20C 109.5 . . ?
C11 C16 C15 120.46(18) . . ?
C11 C16 H16A 119.8 . . ?
C15 C16 H16A 119.8 . . ?
C13 C12 C11 121.16(19) . . ?
C13 C12 H12A 119.4 . . ?
C11 C12 H12A 119.4 . . ?
O9 C10 C11 107.67(14) . . ?
O9 C10 H10A 110.2 . . ?
C11 C10 H10A 110.2 . . ?
O9 C10 H10B 110.2 . . ?
C11 C10 H10B 110.2 . . ?
H10A C10 H10B 108.5 . . ?
C14 C15 C16 120.41(19) . . ?
C14 C15 H15A 119.8 . . ?
C16 C15 H15A 119.8 . . ?
C15 C14 C13 119.62(19) . . ?
C15 C14 H14A 120.2 . . ?
C13 C14 H14A 120.2 . . ?
C14 C13 C12 120.0(2) . . ?
C14 C13 H13A 120.0 . . ?
C12 C13 H13A 120.0 . . ?

loop_
_geom_bond_atom_site_label_1
_geom_bond_atom_site_label_2
_geom_bond_distance
_geom_bond_site_symmetry_2
_geom_bond_publ_flag
N7 C8 1.353(2) . ?
N7 C1 1.460(2) . ?
N7 H7A 0.8800 . ?
O8 C8 1.2161(19) . ?
O9 C8 1.3504(19) . ?
O9 C10 1.454(2) . ?
O17 C17 1.2070(19) . ?
O18 C17 1.3379(19) . ?
O18 C19 1.456(2) . ?
C4 C5 1.386(2) . ?
C4 C3 1.387(2) . ?
C4 H4A 0.9500 . ?
C2 C3 1.507(2) . ?
C2 C1 1.558(2) . ?
C2 H2A 0.9900 . ?
C2 H2B 0.9900 . ?
C1 C17 1.535(2) . ?
C1 C6 1.556(2) . ?
C5 C3 1.397(2) 2_566 ?
C5 C6 1.503(2) 2_566 ?
C3 C5 1.397(2) 2_566 ?
C6 C5 1.503(2) 2_566 ?
C6 H6A 0.9900 . ?
C6 H6B 0.9900 . ?
C11 C12 1.379(3) . ?
C11 C16 1.379(2) . ?
C11 C10 1.496(2) . ?
C19 C20 1.501(2) . ?
C19 H19A 0.9900 . ?
C19 H19B 0.9900 . ?
C20 H20A 0.9800 . ?
C20 H20B 0.9800 . ?
C20 H20C 0.9800 . ?
C16 C15 1.387(2) . ?
C16 H16A 0.9500 . ?
C12 C13 1.378(3) . ?
C12 H12A 0.9500 . ?
C10 H10A 0.9900 . ?
C10 H10B 0.9900 . ?
C15 C14 1.367(3) . ?
C15 H15A 0.9500 . ?
C14 C13 1.372(3) . ?
C14 H14A 0.9500 . ?
C13 H13A 0.9500 . ?

loop_
_geom_hbond_atom_site_label_D
_geom_hbond_atom_site_label_H
_geom_hbond_atom_site_label_A
_geom_hbond_distance_DH
_geom_hbond_distance_HA
_geom_hbond_distance_DA
_geom_hbond_angle_DHA
_geom_hbond_site_symmetry_A
N7 H7A O17 0.88 2.27 2.9963(17) 140.3 2_565

loop_
_geom_torsion_atom_site_label_1
_geom_torsion_atom_site_label_2
_geom_torsion_atom_site_label_3
_geom_torsion_atom_site_label_4
_geom_torsion
_geom_torsion_site_symmetry_1
_geom_torsion_site_symmetry_2
_geom_torsion_site_symmetry_3
_geom_torsion_site_symmetry_4
_geom_torsion_publ_flag
C10 O9 C8 O8 -0.5(2) . . . . ?
C10 O9 C8 N7 -179.18(14) . . . . ?
C1 N7 C8 O8 12.3(3) . . . . ?
C1 N7 C8 O9 -169.12(13) . . . . ?
C8 N7 C1 C17 62.60(19) . . . . ?
C8 N7 C1 C6 -179.86(14) . . . . ?
C8 N7 C1 C2 -64.59(19) . . . . ?
C3 C2 C1 N7 -101.00(15) . . . . ?
C3 C2 C1 C17 134.91(14) . . . . ?
C3 C2 C1 C6 16.52(18) . . . . ?
C3 C4 C5 C3 0.2(3) . . . 2_566 ?
C3 C4 C5 C6 178.18(16) . . . 2_566 ?
C5 C4 C3 C5 -0.2(3) . . . 2_566 ?
C5 C4 C3 C2 177.07(16) . . . . ?
C1 C2 C3 C4 171.36(16) . . . . ?
C1 C2 C3 C5 -11.17(19) . . . 2_566 ?
N7 C1 C6 C5 103.19(15) . . . 2_566 ?
C17 C1 C6 C5 -138.76(14) . . . 2_566 ?
C2 C1 C6 C5 -16.13(17) . . . 2_566 ?
C19 O18 C17 O17 2.5(2) . . . . ?
C19 O18 C17 C1 -174.21(14) . . . . ?
N7 C1 C17 O17 13.3(2) . . . . ?
C6 C1 C17 O17 -104.60(19) . . . . ?
C2 C1 C17 O17 138.75(17) . . . . ?
N7 C1 C17 O18 -170.00(13) . . . . ?
C6 C1 C17 O18 72.06(16) . . . . ?
C2 C1 C17 O18 -44.59(19) . . . . ?
C17 O18 C19 C20 -175.64(15) . . . . ?
C12 C11 C16 C15 1.1(3) . . . . ?
C10 C11 C16 C15 -178.89(17) . . . . ?
C16 C11 C12 C13 -0.4(3) . . . . ?
C10 C11 C12 C13 179.61(18) . . . . ?
C8 O9 C10 C11 -173.01(15) . . . . ?
C12 C11 C10 O9 -74.7(2) . . . . ?
C16 C11 C10 O9 105.31(19) . . . . ?
C11 C16 C15 C14 -0.8(3) . . . . ?
C16 C15 C14 C13 -0.3(3) . . . . ?
C15 C14 C13 C12 1.0(3) . . . . ?
C11 C12 C13 C14 -0.7(3) . . . . ?
